data_2229213
loop_
_publ_author_name
'Yuvaraj, H.'
'Gayathri, D.'
'Kalkhambkar, Rajesh G.'
'Kulkarni, G. M.'
'Bapset, Rajendra M.'

_publ_section_title
;
 8-[(Hydrazinylidene)methyl]-4-methyl-2-oxo-2<i>H</i>-chromen-7-yl
 4-methylbenzenesulfonate
;
_journal_coeditor_code SI2319
_journal_issue 2
_journal_name_full 'Acta Crystallographica Section E'
_journal_page_first o323
_journal_paper_doi 10.1107/S1600536810054620
_journal_volume 67
_journal_year 2011
_chemical_formula_iupac 'C18 H16 N2 O5 S'
_chemical_formula_moiety 'C18 H16 N2 O5 S'
_chemical_formula_sum 'C18 H16 N2 O5 S'
_chemical_formula_weight 372.39
_chemical_name_systematic
;
8-[(Hydrazinylidene)methyl]-4-methyl-2-oxo-2<i>H</i>-chromen-7-yl
4-methylbenzenesulfonate
;
_space_group_IT_number 14
_symmetry_cell_setting monoclinic
_symmetry_space_group_name_Hall '-P 2yn'
_symmetry_space_group_name_H-M 'P 1 21/n 1'
_atom_sites_solution_hydrogens geom
_atom_sites_solution_primary direct
_atom_sites_solution_secondary difmap
_audit_creation_method SHELXL-97
_cell_angle_alpha 90.00
_cell_angle_beta 99.6700(10)
_cell_angle_gamma 90.00
_cell_formula_units_Z 4
_cell_length_a 9.1947(3)
_cell_length_b 16.1867(4)
_cell_length_c 11.6538(3)
_cell_measurement_reflns_used 7131
_cell_measurement_temperature 293(2)
_cell_measurement_theta_max 27.33
_cell_measurement_theta_min 2.17
_cell_volume 1709.81(8)
_computing_cell_refinement 'SAINT (Bruker, 2001)'
_computing_data_collection 'SMART (Bruker, 2001)'
_computing_data_reduction 'SAINT (Bruker, 2001)'
_computing_molecular_graphics 'PLATON (Spek, 2009)'
_computing_publication_material 'WinGX (Farrugia, 1999) and PARST (Nardelli, 1995)'
_computing_structure_refinement 'SHELXL97 (Sheldrick, 2008)'
_computing_structure_solution 'SHELXS97 (Sheldrick, 2008)'
_diffrn_ambient_temperature 293(2)
_diffrn_measured_fraction_theta_full 0.998
_diffrn_measured_fraction_theta_max 0.998
_diffrn_measurement_device_type 'Bruker SMART CCD area-detector'
_diffrn_measurement_method 'phi and omega scans'
_diffrn_radiation_monochromator graphite
_diffrn_radiation_source 'fine-focus sealed tube'
_diffrn_radiation_type MoK\a
_diffrn_radiation_wavelength 0.71073
_diffrn_reflns_av_R_equivalents 0.0332
_diffrn_reflns_av_sigmaI/netI 0.0214
_diffrn_reflns_limit_h_max 12
_diffrn_reflns_limit_h_min -12
_diffrn_reflns_limit_k_max 21
_diffrn_reflns_limit_k_min -21
_diffrn_reflns_limit_l_max 15
_diffrn_reflns_limit_l_min -15
_diffrn_reflns_number 26334
_diffrn_reflns_theta_full 28.32
_diffrn_reflns_theta_max 28.32
_diffrn_reflns_theta_min 2.17
_exptl_absorpt_coefficient_mu 0.222
_exptl_absorpt_correction_type none
_exptl_crystal_colour colorless
_exptl_crystal_density_diffrn 1.447
_exptl_crystal_density_method 'not measured'
_exptl_crystal_description plate
_exptl_crystal_F_000 776
_exptl_crystal_size_max 0.2
_exptl_crystal_size_mid 0.19
_exptl_crystal_size_min 0.19
_refine_diff_density_max 0.347
_refine_diff_density_min -0.399
_refine_ls_extinction_method none
_refine_ls_goodness_of_fit_ref 1.035
_refine_ls_hydrogen_treatment constr
_refine_ls_matrix_type full
_refine_ls_number_parameters 237
_refine_ls_number_reflns 4260
_refine_ls_number_restraints 0
_refine_ls_restrained_S_all 1.035
_refine_ls_R_factor_all 0.0554
_refine_ls_R_factor_gt 0.0396
_refine_ls_shift/su_max 0.001
_refine_ls_shift/su_mean 0.000
_refine_ls_structure_factor_coef Fsqd
_refine_ls_weighting_details 'calc w=1/[\s^2^(Fo^2^)+(0.0548P)^2^+0.5733P] where P=(Fo^2^+2Fc^2^)/3'
_refine_ls_weighting_scheme calc
_refine_ls_wR_factor_gt 0.1057
_refine_ls_wR_factor_ref 0.1164
_reflns_number_gt 3285
_reflns_number_total 4260
_reflns_threshold_expression I>2sigma(I)
_cod_data_source_file si2319.cif
_cod_data_source_block I
_cod_original_sg_symbol_H-M 'P 21/n'
_cod_database_code 2229213
_cod_database_fobs_code 2229213

loop_
_symmetry_equiv_pos_as_xyz
'x, y, z'
'-x+1/2, y+1/2, -z+1/2'
'-x, -y, -z'
'x-1/2, -y-1/2, z-1/2'

loop_
_atom_site_type_symbol
_atom_site_label
_atom_site_fract_x
_atom_site_fract_y
_atom_site_fract_z
_atom_site_U_iso_or_equiv
_atom_site_adp_type
_atom_site_calc_flag
_atom_site_refinement_flags
_atom_site_occupancy
_atom_site_disorder_assembly
_atom_site_disorder_group
S S1 0.87241(5) 0.20073(3) 0.74789(4) 0.04805(14) Uani d . 1 . .
O O2 0.40215(11) -0.02903(6) 0.69872(10) 0.0400(3) Uani d . 1 . .
O O3 0.83056(11) 0.12613(6) 0.65832(10) 0.0381(3) Uani d . 1 . .
O O1 0.21065(13) -0.09419(7) 0.74469(14) 0.0591(4) Uani d . 1 . .
O O4 0.78108(16) 0.19431(11) 0.83435(14) 0.0793(5) Uani d . 1 . .
O O5 0.86864(16) 0.27548(8) 0.68331(17) 0.0777(5) Uani d . 1 . .
C C11 0.70098(16) -0.02353(9) 0.74255(14) 0.0371(3) Uani d . 1 . .
H H11 0.6508 -0.0599 0.7837 0.045 Uiso calc R 1 . .
C C7 0.61790(16) 0.04122(9) 0.67270(13) 0.0330(3) Uani d . 1 . .
C C8 0.67779(16) 0.11089(9) 0.62748(13) 0.0357(3) Uani d . 1 . .
C C5 0.37380(16) 0.09308(9) 0.57881(13) 0.0355(3) Uani d . 1 . .
C C6 0.46285(16) 0.03608(9) 0.64762(13) 0.0331(3) Uani d . 1 . .
C C12 1.05418(18) 0.17468(10) 0.80513(14) 0.0409(4) Uani d . 1 . .
C C17 1.3108(2) 0.20553(11) 0.83220(17) 0.0488(4) Uani d . 1 . .
H H17 1.3876 0.2392 0.8175 0.059 Uiso calc R 1 . .
C C2 0.15966(17) 0.02146(10) 0.62033(15) 0.0416(4) Uani d . 1 . .
H H2 0.0578 0.0161 0.6127 0.050 Uiso calc R 1 . .
C C9 0.59404(19) 0.16704(11) 0.55527(15) 0.0457(4) Uani d . 1 . .
H H9 0.6394 0.2107 0.5234 0.055 Uiso calc R 1 . .
C C1 0.25173(17) -0.03775(10) 0.69100(16) 0.0417(4) Uani d . 1 . .
C C4 0.11620(19) 0.14562(12) 0.49470(15) 0.0484(4) Uani d . 1 . .
H H4A 0.0150 0.1316 0.4958 0.073 Uiso calc R 1 . .
H H4B 0.1342 0.1451 0.4159 0.073 Uiso calc R 1 . .
H H4C 0.1363 0.1997 0.5272 0.073 Uiso calc R 1 . .
C C3 0.21464(17) 0.08395(10) 0.56514(14) 0.0377(3) Uani d . 1 . .
C C10 0.44325(19) 0.15798(11) 0.53077(15) 0.0460(4) Uani d . 1 . .
H H10 0.3870 0.1955 0.4817 0.055 Uiso calc R 1 . .
C C18 1.16766(19) 0.22511(11) 0.78238(16) 0.0453(4) Uani d . 1 . .
H H18 1.1480 0.2712 0.7346 0.054 Uiso calc R 1 . .
C C14 1.2259(2) 0.08804(12) 0.92495(17) 0.0524(4) Uani d . 1 . .
H H14 1.2454 0.0419 0.9725 0.063 Uiso calc R 1 . .
C C13 1.0825(2) 0.10645(12) 0.87741(16) 0.0500(4) Uani d . 1 . .
H H13 1.0054 0.0736 0.8935 0.060 Uiso calc R 1 . .
C C15 1.34283(19) 0.13723(11) 0.90328(16) 0.0468(4) Uani d . 1 . .
C C16 1.4988(2) 0.11716(14) 0.9572(2) 0.0643(5) Uani d . 1 . .
H H16A 1.5640 0.1583 0.9351 0.096 Uiso calc R 1 . .
H H16B 1.5251 0.0640 0.9306 0.096 Uiso calc R 1 . .
H H16C 1.5070 0.1164 1.0404 0.096 Uiso calc R 1 . .
N N1 0.83982(14) -0.03170(8) 0.74886(13) 0.0411(3) Uani d . 1 . .
N N2 0.90695(16) -0.09370(10) 0.81607(14) 0.0519(4) Uani d . 1 . .
H H2A 0.8559 -0.1258 0.8526 0.062 Uiso calc R 1 . .
H H2B 1.0006 -0.1009 0.8222 0.062 Uiso calc R 1 . .

loop_
_atom_site_aniso_label
_atom_site_aniso_U_11
_atom_site_aniso_U_22
_atom_site_aniso_U_33
_atom_site_aniso_U_12
_atom_site_aniso_U_13
_atom_site_aniso_U_23
S1 0.0384(2) 0.0402(2) 0.0663(3) -0.00432(16) 0.01104(19) -0.01826(19)
O2 0.0273(5) 0.0324(5) 0.0604(7) 0.0000(4) 0.0079(5) 0.0048(5)
O3 0.0329(5) 0.0358(6) 0.0473(6) -0.0059(4) 0.0112(4) -0.0073(5)
O1 0.0357(6) 0.0406(7) 0.1039(11) -0.0001(5) 0.0202(7) 0.0154(7)
O4 0.0507(8) 0.1124(13) 0.0803(10) -0.0143(8) 0.0272(8) -0.0508(10)
O5 0.0566(9) 0.0329(7) 0.1361(15) -0.0016(6) -0.0055(9) 0.0022(8)
C11 0.0309(7) 0.0354(8) 0.0459(8) -0.0009(6) 0.0084(6) 0.0008(6)
C7 0.0311(7) 0.0332(7) 0.0355(7) -0.0003(5) 0.0076(6) -0.0050(6)
C8 0.0311(7) 0.0372(7) 0.0397(8) -0.0035(6) 0.0084(6) -0.0034(6)
C5 0.0339(7) 0.0374(8) 0.0352(7) 0.0020(6) 0.0052(6) -0.0027(6)
C6 0.0322(7) 0.0306(7) 0.0374(7) -0.0006(5) 0.0085(6) -0.0039(6)
C12 0.0398(8) 0.0394(8) 0.0445(8) -0.0087(6) 0.0099(7) -0.0108(7)
C17 0.0415(9) 0.0480(9) 0.0580(10) -0.0150(7) 0.0116(8) -0.0064(8)
C2 0.0280(7) 0.0410(8) 0.0547(10) 0.0021(6) 0.0036(7) -0.0080(7)
C9 0.0455(9) 0.0460(9) 0.0467(9) -0.0046(7) 0.0107(7) 0.0116(7)
C1 0.0297(7) 0.0334(8) 0.0632(10) -0.0006(6) 0.0113(7) -0.0047(7)
C4 0.0412(9) 0.0561(10) 0.0459(9) 0.0102(8) 0.0012(7) 0.0019(8)
C3 0.0340(7) 0.0396(8) 0.0381(8) 0.0050(6) 0.0024(6) -0.0083(6)
C10 0.0442(9) 0.0485(10) 0.0442(9) 0.0033(7) 0.0040(7) 0.0109(7)
C18 0.0466(9) 0.0379(8) 0.0518(10) -0.0106(7) 0.0093(7) -0.0047(7)
C14 0.0549(11) 0.0502(10) 0.0505(10) -0.0092(8) 0.0040(8) 0.0042(8)
C13 0.0498(10) 0.0508(10) 0.0505(10) -0.0173(8) 0.0116(8) -0.0010(8)
C15 0.0433(9) 0.0492(10) 0.0481(9) -0.0063(7) 0.0079(7) -0.0097(7)
C16 0.0479(11) 0.0686(13) 0.0739(14) -0.0012(9) 0.0030(10) -0.0027(11)
N1 0.0321(6) 0.0398(7) 0.0513(8) 0.0020(5) 0.0070(6) 0.0035(6)
N2 0.0338(7) 0.0548(9) 0.0668(10) 0.0064(6) 0.0074(7) 0.0177(7)

loop_
_atom_type_symbol
_atom_type_description
_atom_type_scat_dispersion_real
_atom_type_scat_dispersion_imag
_atom_type_scat_source
C C 0.0033 0.0016 'International Tables Vol C Tables 4.2.6.8 and 6.1.1.4'
H H 0.0000 0.0000 'International Tables Vol C Tables 4.2.6.8 and 6.1.1.4'
N N 0.0061 0.0033 'International Tables Vol C Tables 4.2.6.8 and 6.1.1.4'
O O 0.0106 0.0060 'International Tables Vol C Tables 4.2.6.8 and 6.1.1.4'
S S 0.1246 0.1234 'International Tables Vol C Tables 4.2.6.8 and 6.1.1.4'

loop_
_geom_angle_atom_site_label_1
_geom_angle_atom_site_label_2
_geom_angle_atom_site_label_3
_geom_angle_site_symmetry_1
_geom_angle_site_symmetry_3
_geom_angle
_geom_angle_publ_flag
O4 S1 O5 . . 118.24(11) ?
O4 S1 O3 . . 107.55(8) ?
O5 S1 O3 . . 108.36(9) ?
O4 S1 C12 . . 110.73(10) ?
O5 S1 C12 . . 110.17(9) ?
O3 S1 C12 . . 100.20(7) ?
C6 O2 C1 . . 121.77(12) ?
C8 O3 S1 . . 114.70(9) ?
N1 C11 C7 . . 122.14(14) ?
N1 C11 H11 . . 118.9 ?
C7 C11 H11 . . 118.9 ?
C8 C7 C6 . . 114.76(13) ?
C8 C7 C11 . . 125.94(13) ?
C6 C7 C11 . . 119.30(13) ?
C9 C8 C7 . . 123.11(14) ?
C9 C8 O3 . . 117.97(13) ?
C7 C8 O3 . . 118.91(13) ?
C6 C5 C10 . . 117.71(14) ?
C6 C5 C3 . . 118.63(14) ?
C10 C5 C3 . . 123.60(14) ?
O2 C6 C5 . . 120.98(13) ?
O2 C6 C7 . . 115.20(13) ?
C5 C6 C7 . . 123.80(14) ?
C18 C12 C13 . . 121.00(16) ?
C18 C12 S1 . . 119.25(14) ?
C13 C12 S1 . . 119.67(13) ?
C15 C17 C18 . . 121.75(16) ?
C15 C17 H17 . . 119.1 ?
C18 C17 H17 . . 119.1 ?
C3 C2 C1 . . 122.85(14) ?
C3 C2 H2 . . 118.6 ?
C1 C2 H2 . . 118.6 ?
C10 C9 C8 . . 119.70(15) ?
C10 C9 H9 . . 120.2 ?
C8 C9 H9 . . 120.2 ?
O1 C1 O2 . . 116.30(15) ?
O1 C1 C2 . . 126.59(15) ?
O2 C1 C2 . . 117.10(14) ?
C3 C4 H4A . . 109.5 ?
C3 C4 H4B . . 109.5 ?
H4A C4 H4B . . 109.5 ?
C3 C4 H4C . . 109.5 ?
H4A C4 H4C . . 109.5 ?
H4B C4 H4C . . 109.5 ?
C2 C3 C5 . . 118.53(14) ?
C2 C3 C4 . . 121.58(15) ?
C5 C3 C4 . . 119.84(15) ?
C9 C10 C5 . . 120.70(15) ?
C9 C10 H10 . . 119.7 ?
C5 C10 H10 . . 119.7 ?
C17 C18 C12 . . 118.61(17) ?
C17 C18 H18 . . 120.7 ?
C12 C18 H18 . . 120.7 ?
C13 C14 C15 . . 121.31(18) ?
C13 C14 H14 . . 119.3 ?
C15 C14 H14 . . 119.3 ?
C14 C13 C12 . . 119.15(16) ?
C14 C13 H13 . . 120.4 ?
C12 C13 H13 . . 120.4 ?
C17 C15 C14 . . 118.17(17) ?
C17 C15 C16 . . 121.05(17) ?
C14 C15 C16 . . 120.78(18) ?
C15 C16 H16A . . 109.5 ?
C15 C16 H16B . . 109.5 ?
H16A C16 H16B . . 109.5 ?
C15 C16 H16C . . 109.5 ?
H16A C16 H16C . . 109.5 ?
H16B C16 H16C . . 109.5 ?
C11 N1 N2 . . 117.71(14) ?
N1 N2 H2A . . 120.0 ?
N1 N2 H2B . . 120.0 ?
H2A N2 H2B . . 120.0 ?

loop_
_geom_bond_atom_site_label_1
_geom_bond_atom_site_label_2
_geom_bond_site_symmetry_2
_geom_bond_distance
_geom_bond_publ_flag
S1 O4 . 1.4197(15) ?
S1 O5 . 1.4222(16) ?
S1 O3 . 1.6003(11) ?
S1 C12 . 1.7441(17) ?
O2 C6 . 1.3742(18) ?
O2 C1 . 1.3781(18) ?
O3 C8 . 1.4119(18) ?
O1 C1 . 1.203(2) ?
C11 N1 . 1.2732(19) ?
C11 C7 . 1.461(2) ?
C11 H11 . 0.9300 ?
C7 C8 . 1.397(2) ?
C7 C6 . 1.409(2) ?
C8 C9 . 1.382(2) ?
C5 C6 . 1.394(2) ?
C5 C10 . 1.395(2) ?
C5 C3 . 1.453(2) ?
C12 C18 . 1.385(2) ?
C12 C13 . 1.387(2) ?
C17 C15 . 1.383(3) ?
C17 C18 . 1.384(3) ?
C17 H17 . 0.9300 ?
C2 C3 . 1.342(2) ?
C2 C1 . 1.442(2) ?
C2 H2 . 0.9300 ?
C9 C10 . 1.376(2) ?
C9 H9 . 0.9300 ?
C4 C3 . 1.497(2) ?
C4 H4A . 0.9600 ?
C4 H4B . 0.9600 ?
C4 H4C . 0.9600 ?
C10 H10 . 0.9300 ?
C18 H18 . 0.9300 ?
C14 C13 . 1.374(3) ?
C14 C15 . 1.395(2) ?
C14 H14 . 0.9300 ?
C13 H13 . 0.9300 ?
C15 C16 . 1.501(3) ?
C16 H16A . 0.9600 ?
C16 H16B . 0.9600 ?
C16 H16C . 0.9600 ?
N1 N2 . 1.3561(19) ?
N2 H2A . 0.8600 ?
N2 H2B . 0.8600 ?

loop_
_geom_hbond_atom_site_label_D
_geom_hbond_atom_site_label_H
_geom_hbond_atom_site_label_A
_geom_hbond_site_symmetry_A
_geom_hbond_distance_DH
_geom_hbond_distance_HA
_geom_hbond_distance_DA
_geom_hbond_angle_DHA
N2 H2A O5 2_646 0.86 2.59 3.303(2) 141
N2 H2B O1 1_655 0.86 2.27 3.045(2) 150
C10 H10 O4 4_565 0.93 2.55 3.469(2) 169
C16 H16A O4 1_655 0.96 2.55 3.405(3) 149
C18 H18 O1 2_656 0.93 2.53 3.166(2) 126

loop_
_geom_torsion_atom_site_label_1
_geom_torsion_atom_site_label_2
_geom_torsion_atom_site_label_3
_geom_torsion_atom_site_label_4
_geom_torsion_site_symmetry_1
_geom_torsion_site_symmetry_2
_geom_torsion_site_symmetry_3
_geom_torsion_site_symmetry_4
_geom_torsion
_geom_torsion_publ_flag
O4 S1 O3 C8 . . . . 42.38(14) ?
O5 S1 O3 C8 . . . . -86.51(12) ?
C12 S1 O3 C8 . . . . 158.10(11) ?
N1 C11 C7 C8 . . . . -15.2(2) ?
N1 C11 C7 C6 . . . . 165.64(15) ?
C6 C7 C8 C9 . . . . -5.4(2) ?
C11 C7 C8 C9 . . . . 175.39(15) ?
C6 C7 C8 O3 . . . . 173.29(13) ?
C11 C7 C8 O3 . . . . -5.9(2) ?
S1 O3 C8 C9 . . . . 72.10(16) ?
S1 O3 C8 C7 . . . . -106.67(13) ?
C1 O2 C6 C5 . . . . -4.5(2) ?
C1 O2 C6 C7 . . . . 173.91(13) ?
C10 C5 C6 O2 . . . . 179.38(14) ?
C3 C5 C6 O2 . . . . 2.0(2) ?
C10 C5 C6 C7 . . . . 1.1(2) ?
C3 C5 C6 C7 . . . . -176.24(14) ?
C8 C7 C6 O2 . . . . -175.49(13) ?
C11 C7 C6 O2 . . . . 3.8(2) ?
C8 C7 C6 C5 . . . . 2.9(2) ?
C11 C7 C6 C5 . . . . -177.88(14) ?
O4 S1 C12 C18 . . . . -133.39(14) ?
O5 S1 C12 C18 . . . . -0.71(17) ?
O3 S1 C12 C18 . . . . 113.30(14) ?
O4 S1 C12 C13 . . . . 43.30(17) ?
O5 S1 C12 C13 . . . . 175.97(14) ?
O3 S1 C12 C13 . . . . -70.01(14) ?
C7 C8 C9 C10 . . . . 3.9(3) ?
O3 C8 C9 C10 . . . . -174.80(15) ?
C6 O2 C1 O1 . . . . -175.70(15) ?
C6 O2 C1 C2 . . . . 4.0(2) ?
C3 C2 C1 O1 . . . . 178.45(18) ?
C3 C2 C1 O2 . . . . -1.2(2) ?
C1 C2 C3 C5 . . . . -1.0(2) ?
C1 C2 C3 C4 . . . . -178.52(15) ?
C6 C5 C3 C2 . . . . 0.7(2) ?
C10 C5 C3 C2 . . . . -176.51(16) ?
C6 C5 C3 C4 . . . . 178.20(14) ?
C10 C5 C3 C4 . . . . 1.0(2) ?
C8 C9 C10 C5 . . . . 0.5(3) ?
C6 C5 C10 C9 . . . . -2.9(2) ?
C3 C5 C10 C9 . . . . 174.32(16) ?
C15 C17 C18 C12 . . . . 0.2(3) ?
C13 C12 C18 C17 . . . . 0.8(3) ?
S1 C12 C18 C17 . . . . 177.42(13) ?
C15 C14 C13 C12 . . . . 1.0(3) ?
C18 C12 C13 C14 . . . . -1.3(3) ?
S1 C12 C13 C14 . . . . -177.96(14) ?
C18 C17 C15 C14 . . . . -0.5(3) ?
C18 C17 C15 C16 . . . . -179.64(18) ?
C13 C14 C15 C17 . . . . 0.0(3) ?
C13 C14 C15 C16 . . . . 179.07(19) ?
C7 C11 N1 N2 . . . . 179.96(14) ?

loop_
_cod_related_entry_id
_cod_related_entry_database
_cod_related_entry_code
1 ChemSpider 30656489
